data_7048051
loop_
_publ_author_name
'Saal, Thomas'
'Christe, Karl O.'
'Haiges, Ralf'

_publ_section_title
;
 Lewis adduct formation of hydrogen cyanide and nitriles with arsenic and
 antimony pentafluoride.
;
_journal_issue 1
_journal_name_full 'Dalton transactions (Cambridge, England : 2003)'
_journal_page_first 99
_journal_page_last 106
_journal_paper_doi 10.1039/c8dt03970d
_journal_volume 48
_journal_year 2018
_chemical_formula_moiety 'C H F5 N Sb'
_chemical_formula_sum 'C H F5 N Sb'
_chemical_formula_weight 243.78
_space_group_crystal_system monoclinic
_space_group_IT_number 14
_space_group_name_Hall '-P 2ybc'
_space_group_name_H-M_alt 'P 1 21/c 1'
_symmetry_space_group_name_Hall '-P 2ybc'
_symmetry_space_group_name_H-M 'P 1 21/c 1'
_atom_sites_solution_hydrogens difmap
_audit_update_record
;
2018-07-13 deposited with the CCDC.
2018-11-14 downloaded from the CCDC.
;
_cell_angle_alpha 90
_cell_angle_beta 95.375(4)
_cell_angle_gamma 90
_cell_formula_units_Z 4
_cell_length_a 6.2721(13)
_cell_length_b 8.1472(17)
_cell_length_c 10.157(2)
_cell_measurement_reflns_used 6811
_cell_measurement_temperature 100.(2)
_cell_measurement_theta_max 30.4317
_cell_measurement_theta_min 3.2104
_cell_volume 516.74(18)
_computing_cell_refinement 'APEX2 v2014.11-0 (Bruker AXS, 2014)'
_computing_data_collection 'Bruker Instrument Service v2012.12.0.3 (Bruker AXS, 2012)'
_computing_data_reduction 'SAINT V8.34A (Bruker AXS, 2013)'
_computing_publication_material 'SHELXTL XT 2014/4 (Bruker AXS, 2014)'
_computing_structure_refinement 'SHELXTL XL 2014/7 (Bruker AXS, 2014)'
_computing_structure_solution 'SHELXTL XT 2014/4 (Bruker AXS, 2014)'
_diffrn_ambient_temperature 100.(2)
_diffrn_detector_area_resol_mean 8.3333
_diffrn_measured_fraction_theta_full 0.985
_diffrn_measured_fraction_theta_max 0.985
_diffrn_measurement_device_type 'Bruker APEX II CCD'
_diffrn_measurement_method 'omega- and phi-scans'
_diffrn_radiation_monochromator 'TRIUMPH curved-crystal'
_diffrn_radiation_type 'MoK\a '
_diffrn_radiation_wavelength 0.71073
_diffrn_reflns_av_unetI/netI 0.0316
_diffrn_reflns_limit_h_max 8
_diffrn_reflns_limit_h_min -8
_diffrn_reflns_limit_k_max 11
_diffrn_reflns_limit_k_min -11
_diffrn_reflns_limit_l_max 14
_diffrn_reflns_limit_l_min -14
_diffrn_reflns_number 1543
_diffrn_reflns_theta_full 30.43
_diffrn_reflns_theta_max 30.43
_diffrn_reflns_theta_min 3.21
_diffrn_source 'fine-focus tube'
_exptl_absorpt_coefficient_mu 5.348
_exptl_absorpt_correction_T_max 0.77
_exptl_absorpt_correction_T_min 0.56
_exptl_absorpt_correction_type multi-scan
_exptl_absorpt_process_details 'SADABS 2014/5 (Bruker AXS, 2014)'
_exptl_crystal_colour 'clear colourless'
_exptl_crystal_density_diffrn 3.134
_exptl_crystal_density_method 'not measured'
_exptl_crystal_description plate
_exptl_crystal_F_000 440
_exptl_crystal_size_max 0.217
_exptl_crystal_size_mid 0.189
_exptl_crystal_size_min 0.052
_refine_diff_density_max 0.655
_refine_diff_density_min -1.020
_refine_ls_extinction_method none
_refine_ls_goodness_of_fit_ref 1.109
_refine_ls_hydrogen_treatment refxyz
_refine_ls_matrix_type full
_refine_ls_number_parameters 76
_refine_ls_number_reflns 1543
_refine_ls_number_restraints 0
_refine_ls_restrained_S_all 1.109
_refine_ls_R_factor_all 0.0251
_refine_ls_R_factor_gt 0.0224
_refine_ls_shift/su_max 0.000
_refine_ls_shift/su_mean 0.000
_refine_ls_structure_factor_coef Fsqd
_refine_ls_weighting_details 'w=1/[\s^2^(Fo^2^)+(0.0262P)^2^+0.5137P] where P=(Fo^2^+2Fc^2^)/3'
_refine_ls_weighting_scheme calc
_refine_ls_wR_factor_gt 0.0571
_refine_ls_wR_factor_ref 0.0580
_reflns_number_gt 1434
_reflns_number_total 1543
_reflns_threshold_expression 'I > 2\s(I)'
_cod_data_source_file c8dt03970d2.cif
_cod_data_source_block I
_cod_depositor_comments 'Adding full bibliography for 7048050--7048060.cif.'
_cod_original_cell_volume 516.74(19)
_cod_database_code 7048051

loop_
_space_group_symop_operation_xyz
'x, y, z'
'-x, y+1/2, -z+1/2'
'-x, -y, -z'
'x, -y-1/2, z-1/2'

loop_
_atom_site_type_symbol
_atom_site_label
_atom_site_fract_x
_atom_site_fract_y
_atom_site_fract_z
_atom_site_U_iso_or_equiv
_atom_site_adp_type
_atom_site_calc_flag
_atom_site_refinement_flags_adp
_atom_site_occupancy
C C1 0.6421(5) 0.2651(3) 0.4458(3) 0.0155(5) Uani d . 1
H H1 0.752(6) 0.241(4) 0.507(3) 0.019 Uiso d U 1
N N1 0.5037(4) 0.3030(3) 0.3737(3) 0.0152(5) Uani d . 1
F F1 -0.0271(3) 0.3857(2) 0.13287(18) 0.0188(4) Uani d . 1
F F2 0.0711(3) 0.2746(2) 0.38204(18) 0.0203(4) Uani d . 1
F F3 0.2530(3) 0.1326(2) 0.18482(19) 0.0196(4) Uani d . 1
F F4 0.4016(3) 0.4190(2) 0.11873(17) 0.0181(4) Uani d . 1
F F5 0.2286(3) 0.5584(2) 0.31426(18) 0.0189(4) Uani d . 1
Sb Sb1 0.22230(3) 0.34653(2) 0.24369(2) 0.01044(7) Uani d . 1

loop_
_atom_site_aniso_label
_atom_site_aniso_U_11
_atom_site_aniso_U_22
_atom_site_aniso_U_33
_atom_site_aniso_U_12
_atom_site_aniso_U_13
_atom_site_aniso_U_23
C1 0.0154(13) 0.0167(12) 0.0144(13) -0.0004(10) 0.0010(11) -0.0027(10)
N1 0.0155(12) 0.0133(10) 0.0169(11) -0.0002(9) 0.0018(9) -0.0009(9)
F1 0.0167(9) 0.0179(8) 0.0201(9) 0.0020(7) -0.0066(7) -0.0020(7)
F2 0.0161(9) 0.0279(9) 0.0175(8) -0.0038(7) 0.0054(7) 0.0040(7)
F3 0.0215(10) 0.0116(7) 0.0251(10) 0.0011(6) -0.0007(8) -0.0049(7)
F4 0.0215(9) 0.0186(8) 0.0151(8) -0.0035(7) 0.0062(7) 0.0005(6)
F5 0.0204(9) 0.0142(8) 0.0214(9) 0.0012(6) -0.0017(7) -0.0056(6)
Sb1 0.01064(11) 0.01055(11) 0.01001(11) -0.00031(5) 0.00037(7) -0.00064(5)

loop_
_atom_type_symbol
_atom_type_description
_atom_type_scat_dispersion_real
_atom_type_scat_dispersion_imag
_atom_type_scat_source
C C 0.0033 0.0016 'International Tables Vol C Tables 4.2.6.8 and 6.1.1.4'
H H 0.0000 0.0000 'International Tables Vol C Tables 4.2.6.8 and 6.1.1.4'
N N 0.0061 0.0033 'International Tables Vol C Tables 4.2.6.8 and 6.1.1.4'
F F 0.0171 0.0103 'International Tables Vol C Tables 4.2.6.8 and 6.1.1.4'
Sb Sb -0.5866 1.5461 'International Tables Vol C Tables 4.2.6.8 and 6.1.1.4'

loop_
_geom_angle_atom_site_label_1
_geom_angle_atom_site_label_2
_geom_angle_atom_site_label_3
_geom_angle
N1 C1 H1 176.(2)
C1 N1 Sb1 172.7(3)
F3 Sb1 F2 91.32(8)
F3 Sb1 F1 94.17(8)
F2 Sb1 F1 92.96(8)
F3 Sb1 F5 172.27(9)
F2 Sb1 F5 89.73(8)
F1 Sb1 F5 93.42(8)
F3 Sb1 F4 89.46(8)
F2 Sb1 F4 173.48(8)
F1 Sb1 F4 93.44(8)
F5 Sb1 F4 88.64(8)
F3 Sb1 N1 86.48(9)
F2 Sb1 N1 86.04(9)
F1 Sb1 N1 178.82(8)
F5 Sb1 N1 85.96(9)
F4 Sb1 N1 87.55(9)

loop_
_geom_bond_atom_site_label_1
_geom_bond_atom_site_label_2
_geom_bond_distance
C1 N1 1.125(4)
C1 H1 0.91(4)
N1 Sb1 2.132(3)
F1 Sb1 1.8673(18)
F2 Sb1 1.8620(17)
F3 Sb1 1.8585(17)
F4 Sb1 1.8686(17)
F5 Sb1 1.8679(17)
